data_7215113
loop_
_publ_author_name
'Yi, Fei-Yan'
'Yang, Weiting'
'Sun, Zhong-Ming'

_publ_section_title
;
 Highly selective acetone fluorescent sensors based on microporous Cd(ii)
 metal--organic frameworks
;
_journal_issue 43
_journal_name_full 'Journal of Materials Chemistry'
_journal_page_first 23201
_journal_paper_doi 10.1039/c2jm35273g
_journal_volume 22
_journal_year 2012
_chemical_formula_sum 'C64 H50 Cd3 N4 O19'
_chemical_formula_weight 1516.28
_chemical_name_systematic
;
?
;
_space_group_IT_number 15
_symmetry_cell_setting monoclinic
_symmetry_space_group_name_Hall '-C 2yc'
_symmetry_space_group_name_H-M 'C 1 2/c 1'
_atom_sites_solution_hydrogens geom
_atom_sites_solution_primary direct
_atom_sites_solution_secondary difmap
_audit_creation_method SHELXL-97
_cell_angle_alpha 90.00
_cell_angle_beta 111.107(4)
_cell_angle_gamma 90.00
_cell_formula_units_Z 4
_cell_length_a 29.766(6)
_cell_length_b 20.293(5)
_cell_length_c 16.483(4)
_cell_measurement_temperature 273(2)
_cell_volume 9288(4)
_computing_structure_refinement 'SHELXL-97 (Sheldrick, 1997)'
_computing_structure_solution 'SHELXS-97 (Sheldrick, 1990)'
_diffrn_ambient_temperature 273(2)
_diffrn_measured_fraction_theta_full 0.991
_diffrn_measured_fraction_theta_max 0.991
_diffrn_radiation_monochromator graphite
_diffrn_radiation_source 'fine-focus sealed tube'
_diffrn_radiation_type MoK\a
_diffrn_radiation_wavelength 0.71073
_diffrn_reflns_av_R_equivalents 0.0708
_diffrn_reflns_av_sigmaI/netI 0.0883
_diffrn_reflns_limit_h_max 35
_diffrn_reflns_limit_h_min -28
_diffrn_reflns_limit_k_max 20
_diffrn_reflns_limit_k_min -24
_diffrn_reflns_limit_l_max 19
_diffrn_reflns_limit_l_min -19
_diffrn_reflns_number 24231
_diffrn_reflns_theta_full 25.50
_diffrn_reflns_theta_max 25.50
_diffrn_reflns_theta_min 2.00
_exptl_absorpt_coefficient_mu 0.732
_exptl_absorpt_correction_T_max 0.7452
_exptl_absorpt_correction_T_min 0.6599
_exptl_crystal_colour colorless
_exptl_crystal_density_diffrn 1.084
_exptl_crystal_density_method 'not measured'
_exptl_crystal_description brick
_exptl_crystal_F_000 3032
_exptl_crystal_size_max 0.32
_exptl_crystal_size_mid 0.26
_exptl_crystal_size_min 0.25
_refine_diff_density_max 1.735
_refine_diff_density_min -0.693
_refine_diff_density_rms 0.169
_refine_ls_extinction_method none
_refine_ls_goodness_of_fit_ref 1.011
_refine_ls_hydrogen_treatment constr
_refine_ls_matrix_type full
_refine_ls_number_parameters 403
_refine_ls_number_reflns 8570
_refine_ls_number_restraints 0
_refine_ls_restrained_S_all 1.011
_refine_ls_R_factor_all 0.1379
_refine_ls_R_factor_gt 0.0764
_refine_ls_shift/su_max 0.001
_refine_ls_shift/su_mean 0.000
_refine_ls_structure_factor_coef Fsqd
_refine_ls_weighting_details 'calc w=1/[\s^2^(Fo^2^)+(0.1461P)^2^+0.0000P] where P=(Fo^2^+2Fc^2^)/3'
_refine_ls_weighting_scheme calc
_refine_ls_wR_factor_gt 0.2144
_refine_ls_wR_factor_ref 0.2603
_reflns_number_gt 4496
_reflns_number_total 8570
_reflns_threshold_expression >2sigma(I)
_cod_data_source_file c2jm35273g.txt
_cod_data_source_block 2
_cod_original_sg_symbol_H-M C2/c
_cod_database_code 7215113

loop_
_symmetry_equiv_pos_as_xyz
'x, y, z'
'-x, y, -z+1/2'
'x+1/2, y+1/2, z'
'-x+1/2, y+1/2, -z+1/2'
'-x, -y, -z'
'x, -y, z-1/2'
'-x+1/2, -y+1/2, -z'
'x+1/2, -y+1/2, z-1/2'

loop_
_atom_site_label
_atom_site_type_symbol
_atom_site_fract_x
_atom_site_fract_y
_atom_site_fract_z
_atom_site_U_iso_or_equiv
_atom_site_adp_type
_atom_site_occupancy
_atom_site_symmetry_multiplicity
_atom_site_calc_flag
_atom_site_refinement_flags
Cd1 Cd 0.7500 0.2500 0.5000 0.0508(3) Uani 1 2 d S
Cd2 Cd 0.77216(3) 0.41563(3) 0.54923(4) 0.0640(3) Uani 1 1 d .
N1 N 0.7665(3) 0.5188(3) 0.5865(5) 0.069(2) Uani 1 1 d .
N2 N 0.7584(3) 0.6253(3) 0.5736(5) 0.0641(19) Uani 1 1 d .
O1 O 0.5000 0.3243(4) 0.7500 0.079(3) Uani 1 2 d S
O2 O 0.6223(2) 0.3297(3) 0.8745(4) 0.0733(18) Uani 1 1 d .
O3 O 0.5952(2) 0.3086(3) 1.0485(4) 0.0726(16) Uani 1 1 d .
O4 O 0.4815(2) 0.2926(4) 0.9384(5) 0.089(2) Uani 1 1 d .
O5 O 0.7482(2) 0.3788(3) 0.6496(4) 0.0787(19) Uani 1 1 d .
O6 O 0.7281(2) 0.2739(3) 0.6119(4) 0.0671(16) Uani 1 1 d .
O7 O 0.7233(3) 0.4494(4) 1.3965(4) 0.089(2) Uani 1 1 d .
O8 O 0.7194(2) 0.3497(3) 1.4436(4) 0.0775(19) Uani 1 1 d .
O9 O 0.3189(2) 0.1880(3) 1.0613(4) 0.0682(16) Uani 1 1 d .
O10 O 0.3397(3) 0.0940(4) 1.0177(6) 0.093(2) Uani 1 1 d .
C1 C 0.5493(3) 0.3146(4) 0.8985(5) 0.055(2) Uani 1 1 d .
C2 C 0.5216(3) 0.3621(5) 0.8263(5) 0.077(3) Uani 1 1 d .
H2A H 0.4971 0.3850 0.8415 0.092 Uiso 1 1 calc R
H2B H 0.5433 0.3946 0.8173 0.092 Uiso 1 1 calc R
C3 C 0.5887(3) 0.2797(5) 0.8758(6) 0.067(2) Uani 1 1 d .
H3A H 0.6044 0.2465 0.9190 0.080 Uiso 1 1 calc R
H3B H 0.5753 0.2586 0.8194 0.080 Uiso 1 1 calc R
C4 C 0.5719(3) 0.3519(5) 0.9812(5) 0.062(2) Uani 1 1 d .
H4A H 0.5949 0.3834 0.9746 0.074 Uiso 1 1 calc R
H4B H 0.5474 0.3761 0.9947 0.074 Uiso 1 1 calc R
C5 C 0.5154(3) 0.2597(5) 0.9092(6) 0.071(3) Uani 1 1 d .
H5A H 0.4990 0.2377 0.8543 0.085 Uiso 1 1 calc R
H5B H 0.5336 0.2273 0.9516 0.085 Uiso 1 1 calc R
C6 C 0.6486(3) 0.3230(4) 0.8217(5) 0.060(2) Uani 1 1 d .
C7 C 0.6499(3) 0.2674(5) 0.7760(6) 0.066(2) Uani 1 1 d .
H7A H 0.6327 0.2301 0.7802 0.080 Uiso 1 1 calc R
C8 C 0.6774(3) 0.2671(4) 0.7231(5) 0.060(2) Uani 1 1 d .
H8A H 0.6787 0.2295 0.6918 0.072 Uiso 1 1 calc R
C9 C 0.7026(3) 0.3231(4) 0.7174(5) 0.057(2) Uani 1 1 d .
C10 C 0.7019(3) 0.3763(5) 0.7658(6) 0.063(2) Uani 1 1 d .
H10A H 0.7195 0.4136 0.7631 0.076 Uiso 1 1 calc R
C11 C 0.6758(3) 0.3760(5) 0.8186(6) 0.067(2) Uani 1 1 d .
H11A H 0.6766 0.4126 0.8530 0.080 Uiso 1 1 calc R
C12 C 0.7282(3) 0.3249(5) 0.6545(5) 0.058(2) Uani 1 1 d .
C13 C 0.6212(3) 0.3323(5) 1.1284(6) 0.068(2) Uani 1 1 d .
C14 C 0.6292(4) 0.3970(6) 1.1493(7) 0.088(3) Uani 1 1 d .
H14A H 0.6156 0.4285 1.1064 0.106 Uiso 1 1 calc R
C15 C 0.6568(4) 0.4176(5) 1.2323(6) 0.085(3) Uani 1 1 d .
H15A H 0.6611 0.4622 1.2455 0.102 Uiso 1 1 calc R
C16 C 0.6778(3) 0.3711(5) 1.2944(6) 0.065(2) Uiso 1 1 d .
C17 C 0.6686(4) 0.3065(5) 1.2729(6) 0.078(3) Uani 1 1 d .
H17A H 0.6810 0.2749 1.3161 0.094 Uiso 1 1 calc R
C18 C 0.6421(4) 0.2859(5) 1.1913(6) 0.078(3) Uani 1 1 d .
H18A H 0.6382 0.2412 1.1783 0.094 Uiso 1 1 calc R
C19 C 0.7090(4) 0.3916(5) 1.3826(6) 0.071(3) Uani 1 1 d .
C20 C 0.4509(3) 0.2557(5) 0.9609(7) 0.072(3) Uani 1 1 d .
C21 C 0.4233(4) 0.2869(5) 0.9964(8) 0.093(4) Uani 1 1 d .
H21A H 0.4271 0.3321 1.0054 0.112 Uiso 1 1 calc R
C22 C 0.3894(4) 0.2550(5) 1.0204(7) 0.084(3) Uani 1 1 d .
H22A H 0.3708 0.2786 1.0452 0.101 Uiso 1 1 calc R
C23 C 0.3828(3) 0.1889(5) 1.0082(6) 0.071(2) Uani 1 1 d .
C24 C 0.4107(4) 0.1562(5) 0.9731(8) 0.096(4) Uani 1 1 d .
H24A H 0.4077 0.1108 0.9658 0.115 Uiso 1 1 calc R
C25 C 0.4446(4) 0.1907(6) 0.9472(7) 0.089(3) Uani 1 1 d .
H25A H 0.4627 0.1681 0.9205 0.106 Uiso 1 1 calc R
C26 C 0.3447(3) 0.1541(5) 1.0303(6) 0.068(2) Uani 1 1 d .
C27 C 0.7646(3) 0.5681(4) 0.5363(7) 0.069(3) Uani 1 1 d .
H27A H 0.7671 0.5650 0.4819 0.083 Uiso 1 1 calc R
C28 C 0.7556(4) 0.6083(6) 0.6520(7) 0.092(3) Uani 1 1 d .
H28A H 0.7510 0.6370 0.6922 0.111 Uiso 1 1 calc R
C29 C 0.7608(5) 0.5427(5) 0.6602(8) 0.098(4) Uani 1 1 d .
H29A H 0.7606 0.5178 0.7075 0.118 Uiso 1 1 calc R
C30 C 0.7549(3) 0.6899(4) 0.5372(6) 0.058(2) Uani 1 1 d .
C31 C 0.7805(3) 0.7049(4) 0.4877(7) 0.073(3) Uani 1 1 d .
H31A H 0.8013 0.6737 0.4792 0.088 Uiso 1 1 calc R
C32 C 0.7235(4) 0.7340(4) 0.5507(6) 0.071(3) Uani 1 1 d .
H32A H 0.7055 0.7231 0.5846 0.085 Uiso 1 1 calc R

loop_
_atom_site_aniso_label
_atom_site_aniso_U_11
_atom_site_aniso_U_22
_atom_site_aniso_U_33
_atom_site_aniso_U_23
_atom_site_aniso_U_13
_atom_site_aniso_U_12
Cd1 0.0629(6) 0.0432(5) 0.0575(5) 0.0025(4) 0.0351(4) 0.0043(4)
Cd2 0.0880(5) 0.0432(4) 0.0774(5) -0.0008(3) 0.0499(4) 0.0003(3)
N1 0.099(6) 0.040(4) 0.079(5) 0.003(4) 0.045(4) 0.005(4)
N2 0.090(5) 0.039(4) 0.074(5) -0.001(3) 0.043(4) -0.002(4)
O1 0.093(6) 0.065(6) 0.065(6) 0.000 0.013(5) 0.000
O2 0.070(4) 0.091(5) 0.077(4) -0.013(3) 0.048(3) -0.012(3)
O3 0.085(4) 0.074(4) 0.054(4) 0.003(3) 0.020(3) 0.001(3)
O4 0.070(4) 0.087(5) 0.139(6) -0.005(4) 0.073(4) -0.007(4)
O5 0.110(5) 0.062(4) 0.093(5) -0.004(4) 0.071(4) -0.017(4)
O6 0.080(4) 0.064(4) 0.078(4) 0.003(3) 0.053(3) 0.003(3)
O7 0.127(6) 0.069(5) 0.062(4) 0.007(4) 0.022(4) 0.000(4)
O8 0.104(5) 0.065(4) 0.058(4) 0.018(3) 0.022(3) 0.025(4)
O9 0.061(4) 0.082(4) 0.074(4) 0.007(3) 0.038(3) 0.003(3)
O10 0.089(5) 0.071(5) 0.145(7) 0.002(4) 0.073(5) -0.002(4)
C1 0.053(5) 0.067(5) 0.056(5) 0.003(4) 0.033(4) 0.005(4)
C2 0.079(6) 0.098(8) 0.052(5) -0.002(5) 0.024(5) -0.004(6)
C3 0.056(5) 0.085(7) 0.071(6) -0.003(5) 0.035(4) -0.011(5)
C4 0.072(6) 0.065(6) 0.057(5) 0.005(4) 0.034(4) 0.002(4)
C5 0.071(6) 0.077(7) 0.076(6) -0.003(5) 0.041(5) 0.003(5)
C6 0.063(5) 0.066(6) 0.065(5) 0.001(4) 0.041(4) 0.001(4)
C7 0.074(6) 0.070(6) 0.071(6) 0.004(5) 0.045(5) -0.005(5)
C8 0.075(6) 0.054(5) 0.063(5) -0.005(4) 0.040(5) 0.002(4)
C9 0.053(5) 0.068(6) 0.057(5) 0.005(4) 0.028(4) -0.002(4)
C10 0.066(6) 0.069(6) 0.071(6) -0.010(5) 0.044(5) -0.012(4)
C11 0.077(6) 0.068(6) 0.063(5) -0.017(5) 0.036(5) -0.010(5)
C12 0.058(5) 0.069(6) 0.059(5) 0.006(4) 0.036(4) 0.015(4)
C13 0.079(6) 0.065(7) 0.067(6) 0.008(5) 0.035(5) 0.012(5)
C14 0.105(8) 0.088(9) 0.061(6) 0.018(6) 0.017(6) 0.015(6)
C15 0.118(9) 0.064(6) 0.063(6) 0.012(5) 0.019(6) 0.015(6)
C17 0.115(8) 0.065(6) 0.053(5) 0.010(5) 0.028(5) 0.011(6)
C18 0.110(8) 0.055(6) 0.067(6) 0.010(5) 0.028(6) 0.006(5)
C19 0.083(7) 0.060(6) 0.068(6) -0.007(5) 0.026(5) 0.015(5)
C20 0.068(6) 0.061(6) 0.103(7) 0.006(5) 0.050(6) 0.001(5)
C21 0.091(7) 0.068(7) 0.152(10) -0.035(7) 0.082(8) -0.022(6)
C22 0.089(7) 0.069(7) 0.114(9) -0.018(6) 0.061(7) 0.003(5)
C23 0.068(6) 0.067(6) 0.088(7) -0.007(5) 0.041(5) -0.003(5)
C24 0.098(8) 0.059(6) 0.168(11) -0.023(7) 0.093(8) -0.010(6)
C25 0.100(8) 0.075(7) 0.121(9) -0.015(6) 0.074(7) -0.004(6)
C26 0.070(6) 0.071(7) 0.073(6) 0.009(5) 0.039(5) 0.005(5)
C27 0.090(7) 0.042(5) 0.085(6) -0.012(5) 0.043(5) 0.008(4)
C28 0.150(10) 0.074(7) 0.083(7) -0.009(6) 0.077(7) 0.003(7)
C29 0.178(12) 0.043(6) 0.105(8) 0.005(6) 0.088(9) 0.003(6)
C30 0.075(6) 0.043(5) 0.066(5) -0.002(4) 0.038(4) -0.005(4)
C31 0.091(7) 0.038(5) 0.110(8) 0.006(5) 0.060(6) 0.012(4)
C32 0.092(7) 0.053(6) 0.089(7) -0.008(5) 0.058(6) -0.003(5)

loop_
_atom_type_symbol
_atom_type_description
_atom_type_scat_dispersion_real
_atom_type_scat_dispersion_imag
_atom_type_scat_source
C C 0.0033 0.0016 'International Tables Vol C Tables 4.2.6.8 and 6.1.1.4'
H H 0.0000 0.0000 'International Tables Vol C Tables 4.2.6.8 and 6.1.1.4'
Cd Cd -0.8075 1.2024 'International Tables Vol C Tables 4.2.6.8 and 6.1.1.4'
N N 0.0061 0.0033 'International Tables Vol C Tables 4.2.6.8 and 6.1.1.4'
O O 0.0106 0.0060 'International Tables Vol C Tables 4.2.6.8 and 6.1.1.4'

loop_
_geom_angle_atom_site_label_1
_geom_angle_atom_site_label_2
_geom_angle_atom_site_label_3
_geom_angle
_geom_angle_site_symmetry_1
_geom_angle_site_symmetry_3
O6 Cd1 O6 180.0(3) 7_656 .
O6 Cd1 O8 92.8(2) 7_656 1_554
O6 Cd1 O8 87.2(2) . 1_554
O6 Cd1 O8 87.2(2) 7_656 7_657
O6 Cd1 O8 92.8(2) . 7_657
O8 Cd1 O8 180.0(3) 1_554 7_657
O6 Cd1 O9 90.1(2) 7_656 8
O6 Cd1 O9 89.9(2) . 8
O8 Cd1 O9 81.7(2) 1_554 8
O8 Cd1 O9 98.3(2) 7_657 8
O6 Cd1 O9 89.9(2) 7_656 2_656
O6 Cd1 O9 90.1(2) . 2_656
O8 Cd1 O9 98.3(2) 1_554 2_656
O8 Cd1 O9 81.7(2) 7_657 2_656
O9 Cd1 O9 180.0(4) 8 2_656
O6 Cd1 Cd2 108.55(16) 7_656 .
O6 Cd1 Cd2 71.45(16) . .
O8 Cd1 Cd2 41.20(17) 1_554 .
O8 Cd1 Cd2 138.80(17) 7_657 .
O9 Cd1 Cd2 45.89(15) 8 .
O9 Cd1 Cd2 134.11(15) 2_656 .
O6 Cd1 Cd2 71.45(16) 7_656 7_656
O6 Cd1 Cd2 108.55(16) . 7_656
O8 Cd1 Cd2 138.80(17) 1_554 7_656
O8 Cd1 Cd2 41.20(17) 7_657 7_656
O9 Cd1 Cd2 134.11(15) 8 7_656
O9 Cd1 Cd2 45.89(15) 2_656 7_656
Cd2 Cd1 Cd2 180.0 . 7_656
O5 Cd2 N1 92.0(3) . .
O5 Cd2 O10 135.6(3) . 8
N1 Cd2 O10 108.1(3) . 8
O5 Cd2 O8 93.1(2) . 1_554
N1 Cd2 O8 131.4(3) . 1_554
O10 Cd2 O8 101.3(3) 8 1_554
O5 Cd2 O9 88.6(2) . 8
N1 Cd2 O9 151.2(3) . 8
O10 Cd2 O9 55.0(2) 8 8
O8 Cd2 O9 77.2(2) 1_554 8
O5 Cd2 O7 129.2(3) . 1_554
N1 Cd2 O7 86.9(3) . 1_554
O10 Cd2 O7 92.0(3) 8 1_554
O8 Cd2 O7 53.8(2) 1_554 1_554
O9 Cd2 O7 114.6(2) 8 1_554
O5 Cd2 C26 114.1(3) . 8
N1 Cd2 C26 132.6(3) . 8
O10 Cd2 C26 27.2(2) 8 8
O8 Cd2 C26 87.9(3) 1_554 8
O9 Cd2 C26 28.0(2) 8 8
O7 Cd2 C26 103.1(3) 1_554 8
O5 Cd2 C19 114.0(3) . 1_554
N1 Cd2 C19 110.6(3) . 1_554
O10 Cd2 C19 95.7(3) 8 1_554
O8 Cd2 C19 27.2(3) 1_554 1_554
O9 Cd2 C19 95.3(2) 8 1_554
O7 Cd2 C19 26.7(2) 1_554 1_554
C26 Cd2 C19 94.5(3) 8 1_554
O5 Cd2 Cd1 75.86(17) . .
N1 Cd2 Cd1 163.5(2) . .
O10 Cd2 Cd1 88.42(19) 8 .
O8 Cd2 Cd1 40.51(15) 1_554 .
O9 Cd2 Cd1 41.70(14) 8 .
O7 Cd2 Cd1 92.14(17) 1_554 .
C26 Cd2 Cd1 63.6(2) 8 .
C19 Cd2 Cd1 65.9(2) 1_554 .
C27 N1 C29 107.7(8) . .
C27 N1 Cd2 123.3(6) . .
C29 N1 Cd2 128.9(6) . .
C27 N2 C28 106.1(8) . .
C27 N2 C30 126.5(7) . .
C28 N2 C30 127.4(8) . .
C2 O1 C2 114.3(11) 2_656 .
C6 O2 C3 120.0(7) . .
C13 O3 C4 120.0(8) . .
C20 O4 C5 118.0(8) . .
C12 O5 Cd2 130.0(6) . .
C12 O6 Cd1 134.8(5) . .
C19 O7 Cd2 87.9(6) . 1_556
C19 O8 Cd1 150.4(6) . 1_556
C19 O8 Cd2 96.6(6) . 1_556
Cd1 O8 Cd2 98.3(2) 1_556 1_556
C26 O9 Cd1 133.7(6) . 2_656
C26 O9 Cd2 85.0(6) . 8_456
Cd1 O9 Cd2 92.4(2) 2_656 8_456
C26 O10 Cd2 96.3(6) . 8_456
C4 C1 C2 109.3(8) . .
C4 C1 C3 108.9(7) . .
C2 C1 C3 110.5(7) . .
C4 C1 C5 110.9(6) . .
C2 C1 C5 110.6(7) . .
C3 C1 C5 106.5(7) . .
O1 C2 C1 107.2(8) . .
O1 C2 H2A 110.3 . .
C1 C2 H2A 110.3 . .
O1 C2 H2B 110.3 . .
C1 C2 H2B 110.3 . .
H2A C2 H2B 108.5 . .
O2 C3 C1 106.2(7) . .
O2 C3 H3A 110.5 . .
C1 C3 H3A 110.5 . .
O2 C3 H3B 110.5 . .
C1 C3 H3B 110.5 . .
H3A C3 H3B 108.7 . .
O3 C4 C1 109.9(8) . .
O3 C4 H4A 109.7 . .
C1 C4 H4A 109.7 . .
O3 C4 H4B 109.7 . .
C1 C4 H4B 109.7 . .
H4A C4 H4B 108.2 . .
O4 C5 C1 105.7(7) . .
O4 C5 H5A 110.6 . .
C1 C5 H5A 110.6 . .
O4 C5 H5B 110.6 . .
C1 C5 H5B 110.6 . .
H5A C5 H5B 108.7 . .
C11 C6 C7 119.8(8) . .
C11 C6 O2 115.4(8) . .
C7 C6 O2 124.7(8) . .
C6 C7 C8 119.3(8) . .
C6 C7 H7A 120.4 . .
C8 C7 H7A 120.4 . .
C9 C8 C7 119.6(8) . .
C9 C8 H8A 120.2 . .
C7 C8 H8A 120.2 . .
C10 C9 C8 119.6(8) . .
C10 C9 C12 120.9(8) . .
C8 C9 C12 119.4(8) . .
C9 C10 C11 120.7(9) . .
C9 C10 H10A 119.7 . .
C11 C10 H10A 119.7 . .
C10 C11 C6 120.9(9) . .
C10 C11 H11A 119.6 . .
C6 C11 H11A 119.6 . .
O6 C12 O5 126.1(7) . .
O6 C12 C9 118.1(8) . .
O5 C12 C9 115.8(8) . .
O3 C13 C14 125.2(9) . .
O3 C13 C18 116.0(9) . .
C14 C13 C18 118.8(10) . .
C13 C14 C15 122.1(10) . .
C13 C14 H14A 119.0 . .
C15 C14 H14A 119.0 . .
C16 C15 C14 118.8(10) . .
C16 C15 H15A 120.6 . .
C14 C15 H15A 120.6 . .
C17 C16 C15 118.3(9) . .
C17 C16 C19 121.7(9) . .
C15 C16 C19 120.0(9) . .
C18 C17 C16 123.1(9) . .
C18 C17 H17A 118.5 . .
C16 C17 H17A 118.5 . .
C17 C18 C13 118.8(10) . .
C17 C18 H18A 120.6 . .
C13 C18 H18A 120.6 . .
O7 C19 O8 121.2(9) . .
O7 C19 C16 120.0(9) . .
O8 C19 C16 118.7(9) . .
O7 C19 Cd2 65.4(5) . 1_556
O8 C19 Cd2 56.2(5) . 1_556
C16 C19 Cd2 173.3(7) . 1_556
C21 C20 O4 116.7(9) . .
C21 C20 C25 118.3(9) . .
O4 C20 C25 125.0(9) . .
C20 C21 C22 122.5(10) . .
C20 C21 H21A 118.7 . .
C22 C21 H21A 118.7 . .
C23 C22 C21 120.4(9) . .
C23 C22 H22A 119.8 . .
C21 C22 H22A 119.8 . .
C24 C23 C22 118.1(9) . .
C24 C23 C26 120.9(10) . .
C22 C23 C26 121.0(9) . .
C23 C24 C25 120.3(10) . .
C23 C24 H24A 119.9 . .
C25 C24 H24A 119.9 . .
C20 C25 C24 120.4(9) . .
C20 C25 H25A 119.8 . .
C24 C25 H25A 119.8 . .
O10 C26 O9 123.2(9) . .
O10 C26 C23 118.9(9) . .
O9 C26 C23 117.8(9) . .
O10 C26 Cd2 56.5(5) . 8_456
O9 C26 Cd2 67.1(5) . 8_456
C23 C26 Cd2 172.5(7) . 8_456
N1 C27 N2 110.8(8) . .
N1 C27 H27A 124.6 . .
N2 C27 H27A 124.6 . .
C29 C28 N2 107.5(9) . .
C29 C28 H28A 126.2 . .
N2 C28 H28A 126.2 . .
C28 C29 N1 107.9(9) . .
C28 C29 H29A 126.0 . .
N1 C29 H29A 126.0 . .
C31 C30 C32 121.6(8) . .
C31 C30 N2 119.5(8) . .
C32 C30 N2 118.8(7) . .
C30 C31 C32 120.7(8) . 7_666
C30 C31 H31A 119.7 . .
C32 C31 H31A 119.7 7_666 .
C30 C32 C31 117.8(8) . 7_666
C30 C32 H32A 121.1 . .
C31 C32 H32A 121.1 7_666 .

loop_
_geom_bond_atom_site_label_1
_geom_bond_atom_site_label_2
_geom_bond_distance
_geom_bond_site_symmetry_2
Cd1 O6 2.219(5) 7_656
Cd1 O6 2.219(5) .
Cd1 O8 2.274(6) 1_554
Cd1 O8 2.274(6) 7_657
Cd1 O9 2.307(6) 8
Cd1 O9 2.307(6) 2_656
Cd1 Cd2 3.4648(10) .
Cd1 Cd2 3.4648(10) 7_656
Cd2 O5 2.158(6) .
Cd2 N1 2.205(7) .
Cd2 O10 2.259(6) 8
Cd2 O8 2.307(7) 1_554
Cd2 O9 2.490(6) 8
Cd2 O7 2.508(6) 1_554
Cd2 C26 2.693(9) 8
Cd2 C19 2.757(10) 1_554
N1 C27 1.287(11) .
N1 C29 1.373(12) .
N2 C27 1.356(10) .
N2 C28 1.367(11) .
N2 C30 1.431(11) .
O1 C2 1.414(10) 2_656
O1 C2 1.414(10) .
O2 C6 1.369(9) .
O2 C3 1.430(10) .
O3 C13 1.352(11) .
O3 C4 1.389(10) .
O4 C20 1.332(10) .
O4 C5 1.429(10) .
O5 C12 1.260(10) .
O6 C12 1.251(10) .
O7 C19 1.241(11) .
O7 Cd2 2.508(6) 1_556
O8 C19 1.267(11) .
O8 Cd1 2.274(6) 1_556
O8 Cd2 2.307(7) 1_556
O9 C26 1.267(10) .
O9 Cd1 2.307(6) 2_656
O9 Cd2 2.490(6) 8_456
O10 C26 1.238(11) .
O10 Cd2 2.259(6) 8_456
C1 C4 1.492(11) .
C1 C2 1.523(12) .
C1 C3 1.529(11) .
C1 C5 1.554(12) .
C2 H2A 0.9700 .
C2 H2B 0.9700 .
C3 H3A 0.9700 .
C3 H3B 0.9700 .
C4 H4A 0.9700 .
C4 H4B 0.9700 .
C5 H5A 0.9700 .
C5 H5B 0.9700 .
C6 C11 1.360(12) .
C6 C7 1.365(12) .
C7 C8 1.394(10) .
C7 H7A 0.9300 .
C8 C9 1.384(11) .
C8 H8A 0.9300 .
C9 C10 1.346(12) .
C9 C12 1.493(10) .
C10 C11 1.359(11) .
C10 H10A 0.9300 .
C11 H11A 0.9300 .
C13 C14 1.357(14) .
C13 C18 1.372(12) .
C14 C15 1.383(14) .
C14 H14A 0.9300 .
C15 C16 1.367(13) .
C15 H15A 0.9300 .
C16 C17 1.361(13) .
C16 C19 1.474(13) .
C17 C18 1.356(13) .
C17 H17A 0.9300 .
C18 H18A 0.9300 .
C19 Cd2 2.757(10) 1_556
C20 C21 1.328(12) .
C20 C25 1.340(13) .
C21 C22 1.372(13) .
C21 H21A 0.9300 .
C22 C23 1.359(13) .
C22 H22A 0.9300 .
C23 C24 1.346(12) .
C23 C26 1.487(13) .
C24 C25 1.415(13) .
C24 H24A 0.9300 .
C25 H25A 0.9300 .
C26 Cd2 2.693(9) 8_456
C27 H27A 0.9300 .
C28 C29 1.342(14) .
C28 H28A 0.9300 .
C29 H29A 0.9300 .
C30 C31 1.337(11) .
C30 C32 1.369(11) .
C31 C32 1.377(12) 7_666
C31 H31A 0.9300 .
C32 C31 1.377(12) 7_666
C32 H32A 0.9300 .
